data_4025413
loop_
_publ_author_name
'Mohamed Abboud'
'Victor Mamane'
'Emmanuel Aubert'
'Claude Lecomte'
'Yves Fort'

_publ_contact_author_address
;Equipe Synth\`ese Organom\'etallique de R\'eactivit\'e (SOR)
Laboratoire SRSMC UMR CNRS-UHP 7565
Nancy-Universit\'e
Boulevard des Aiguillettes BP70239
54506 Vandoeuvre-l\`es-Nancy
France
;
_publ_contact_author_email victor.mamane@sor.uhp-nancy.fr
_publ_contact_author_fax '(33) 3 83 68 47 85'
_publ_contact_author_name 'Mamane, Victor'
_publ_contact_author_phone '(33) 3 83 68 43 20'
_publ_section_title
;
 Synthesis of Polyhalogenated 4,4'-Bipyridines via a Simple Dimerization
 Procedure
;
_journal_name_full 'Journal of Organic Chemistry'
_journal_page_first 3224
_journal_page_last 3231
_journal_paper_doi 10.1021/jo100152e
_journal_volume 75
_journal_year 2010
_chemical_formula_moiety 'C10 H4 Br4 N2'
_chemical_formula_sum 'C10 H4 Br4 N2'
_chemical_formula_weight 471.79
_chemical_name_systematic
;
 2,6,2',6'-Tetrabromo-[3,4']bipyridinyl
;
_space_group_IT_number 9
_symmetry_cell_setting monoclinic
_symmetry_space_group_name_Hall 'C -2yc'
_symmetry_space_group_name_H-M 'C 1 c 1'
_atom_sites_solution_hydrogens geom
_atom_sites_solution_primary direct
_atom_sites_solution_secondary difmap
_audit_creation_method SHELXL-97
_cell_angle_alpha 90.00
_cell_angle_beta 117.055(2)
_cell_angle_gamma 90.00
_cell_formula_units_Z 4
_cell_length_a 8.1110(2)
_cell_length_b 20.3758(2)
_cell_length_c 8.26640(10)
_cell_measurement_reflns_used 9345
_cell_measurement_temperature 110(2)
_cell_measurement_theta_max 37.7073
_cell_measurement_theta_min 3.4075
_cell_volume 1216.67(4)
_computing_cell_refinement
;
CrysAlisPro, Oxford Diffraction Ltd.,
Version 1.171.33.48 (release 15-09-2009 CrysAlis171 .NET)
(compiled Sep 15 2009,11:49:04)
;
_computing_data_collection
;
CrysAlisPro, Oxford Diffraction Ltd.,
Version 1.171.33.48 (release 15-09-2009 CrysAlis171 .NET)
(compiled Sep 15 2009,11:49:04)
;
_computing_data_reduction
;
CrysAlisPro, Oxford Diffraction Ltd.,
Version 1.171.33.48 (release 15-09-2009 CrysAlis171 .NET)
(compiled Sep 15 2009,11:49:04)
;
_computing_structure_refinement 'SHELXL-97 (Sheldrick, 1997)'
_computing_structure_solution
;
SIR2004: an improved tool for crystal structure determination and refinement
M. C. Burla, R. Caliandro, M. Camalli, B. Carrozzini, G. L. Cascarano,
 L. De Caro, C. Giacovazzo, G. Polidori and R. Spagna
J. Appl. Cryst. (2005). 38, 381-388
;
_diffrn_ambient_temperature 110(2)
_diffrn_detector_area_resol_mean 10.4508
_diffrn_measured_fraction_theta_full 0.999
_diffrn_measured_fraction_theta_max 0.999
_diffrn_measurement_device_type 'SuperNova, Dual, Cu at zero, Atlas'
_diffrn_radiation_monochromator mirror
_diffrn_radiation_source 'SuperNova (Mo) X-ray Source'
_diffrn_radiation_type 'Mo K\a'
_diffrn_radiation_wavelength 0.71073
_diffrn_reflns_av_R_equivalents 0.0344
_diffrn_reflns_av_sigmaI/netI 0.0649
_diffrn_reflns_limit_h_max 12
_diffrn_reflns_limit_h_min -12
_diffrn_reflns_limit_k_max 32
_diffrn_reflns_limit_k_min -32
_diffrn_reflns_limit_l_max 13
_diffrn_reflns_limit_l_min -13
_diffrn_reflns_number 12965
_diffrn_reflns_theta_full 34.65
_diffrn_reflns_theta_max 34.65
_diffrn_reflns_theta_min 3.41
_exptl_absorpt_coefficient_mu 13.193
_exptl_absorpt_correction_T_max 0.637
_exptl_absorpt_correction_T_min 0.145
_exptl_absorpt_correction_type analytical
_exptl_absorpt_process_details
;
CrysAlisPro, Oxford Diffraction Ltd.,
Version 1.171.33.48 (release 15-09-2009 CrysAlis171 .NET)
(compiled Sep 15 2009,11:49:04)
Analytical numeric absorption correction using a multifaceted crystal
            model based on expressions derived by R.C. Clark & J.S. Reid.
(Clark, R. C. & Reid, J. S. (1995). Acta Cryst. A51, 887-897)
;
_exptl_crystal_colour colorless
_exptl_crystal_density_diffrn 2.576
_exptl_crystal_density_method 'not measured'
_exptl_crystal_description plate
_exptl_crystal_F_000 872
_exptl_crystal_size_max 0.2576
_exptl_crystal_size_mid 0.1766
_exptl_crystal_size_min 0.0335
_refine_diff_density_max 1.012
_refine_diff_density_min -0.844
_refine_diff_density_rms 0.131
_refine_ls_abs_structure_details 'Flack H D (1983), Acta Cryst. A39, 876-881'
_refine_ls_abs_structure_Flack 0.025(10)
_refine_ls_extinction_method none
_refine_ls_goodness_of_fit_ref 1.034
_refine_ls_hydrogen_treatment constr
_refine_ls_matrix_type full
_refine_ls_number_parameters 145
_refine_ls_number_reflns 5176
_refine_ls_number_restraints 2
_refine_ls_restrained_S_all 1.034
_refine_ls_R_factor_all 0.0319
_refine_ls_R_factor_gt 0.0275
_refine_ls_shift/su_max 0.005
_refine_ls_shift/su_mean 0.000
_refine_ls_structure_factor_coef Fsqd
_refine_ls_weighting_details 'calc w=1/[\s^2^(Fo^2^)+(0.0396P)^2^+0.0000P] where P=(Fo^2^+2Fc^2^)/3'
_refine_ls_weighting_scheme calc
_refine_ls_wR_factor_gt 0.0646
_refine_ls_wR_factor_ref 0.0660
_reflns_number_gt 4774
_reflns_number_total 5176
_reflns_threshold_expression >2sigma(I)
_cod_data_source_file jo100152e_si_005.cif
_cod_data_source_block 3j-ma314
_cod_original_sg_symbol_H-M 'C c'
_cod_database_code 4025413

loop_
_symmetry_equiv_pos_as_xyz
'x, y, z'
'x, -y, z+1/2'
'x+1/2, y+1/2, z'
'x+1/2, -y+1/2, z+1/2'

loop_
_atom_site_label
_atom_site_type_symbol
_atom_site_fract_x
_atom_site_fract_y
_atom_site_fract_z
_atom_site_U_iso_or_equiv
_atom_site_adp_type
_atom_site_occupancy
_atom_site_symmetry_multiplicity
_atom_site_calc_flag
_atom_site_refinement_flags
_atom_site_disorder_assembly
_atom_site_disorder_group
Br3 Br 0.53685(4) 0.798501(15) 0.30204(4) 0.01898(6) Uani 1 1 d . . .
Br2 Br 1.32176(4) 1.087563(14) 1.29178(4) 0.01984(6) Uani 1 1 d . . .
Br1 Br 0.68412(4) 1.023624(12) 0.69949(4) 0.01503(5) Uani 1 1 d . . .
Br4 Br 0.55954(4) 0.709824(15) 0.93108(4) 0.02041(7) Uani 1 1 d . . .
C4 C 1.0898(4) 0.90693(13) 1.0894(4) 0.0152(5) Uani 1 1 d . . .
H4 H 1.1157 0.8619 1.1201 0.018 Uiso 1 1 calc R . .
C5 C 1.2122(4) 0.95453(13) 1.1996(4) 0.0162(5) Uani 1 1 d . . .
H5 H 1.3230 0.9433 1.3044 0.019 Uiso 1 1 calc R . .
N10 N 0.5685(4) 0.76780(11) 0.6369(3) 0.0142(4) Uani 1 1 d . . .
C11 C 0.6300(4) 0.77603(13) 0.8143(4) 0.0129(4) Uani 1 1 d . . .
C7 C 0.7998(4) 0.87226(12) 0.8259(4) 0.0117(4) Uani 1 1 d . . .
N1 N 1.0136(4) 1.03820(11) 1.0039(3) 0.0133(4) Uani 1 1 d . . .
C9 C 0.6237(4) 0.81224(13) 0.5546(4) 0.0135(4) Uani 1 1 d . . .
C8 C 0.7399(4) 0.86482(13) 0.6391(4) 0.0137(4) Uani 1 1 d . . .
H8 H 0.7772 0.8944 0.5732 0.016 Uiso 1 1 calc R . .
C3 C 0.9294(4) 0.92447(12) 0.9342(4) 0.0125(4) Uani 1 1 d . . .
C2 C 0.9001(4) 0.99177(12) 0.8993(4) 0.0118(4) Uani 1 1 d . . .
C12 C 0.7405(4) 0.82708(12) 0.9152(4) 0.0132(4) Uani 1 1 d . . .
H12 H 0.7750 0.8313 1.0410 0.016 Uiso 1 1 calc R . .
C6 C 1.1633(4) 1.01946(13) 1.1478(4) 0.0137(4) Uani 1 1 d . . .

loop_
_atom_site_aniso_label
_atom_site_aniso_U_11
_atom_site_aniso_U_22
_atom_site_aniso_U_33
_atom_site_aniso_U_23
_atom_site_aniso_U_13
_atom_site_aniso_U_12
Br3 0.02242(15) 0.02253(13) 0.01192(11) -0.00303(9) 0.00775(11) -0.00726(11)
Br2 0.01871(14) 0.01497(11) 0.01868(13) -0.00179(9) 0.00226(11) -0.00479(10)
Br1 0.01488(12) 0.01284(10) 0.01351(11) 0.00160(9) 0.00310(9) 0.00193(9)
Br4 0.02694(16) 0.01974(13) 0.01562(12) 0.00027(10) 0.01061(12) -0.00924(11)
C4 0.0159(13) 0.0101(9) 0.0173(12) 0.0022(8) 0.0056(10) 0.0010(8)
C5 0.0155(14) 0.0147(10) 0.0148(11) 0.0016(9) 0.0037(10) -0.0005(9)
N10 0.0158(11) 0.0132(9) 0.0146(10) -0.0002(7) 0.0077(9) -0.0017(8)
C11 0.0124(12) 0.0126(10) 0.0137(11) 0.0017(8) 0.0059(10) -0.0004(8)
C7 0.0113(11) 0.0103(9) 0.0119(10) 0.0007(8) 0.0039(9) 0.0008(8)
N1 0.0135(10) 0.0126(8) 0.0137(10) -0.0010(7) 0.0062(8) -0.0022(7)
C9 0.0137(12) 0.0150(11) 0.0117(10) -0.0014(8) 0.0057(9) -0.0007(8)
C8 0.0153(12) 0.0121(10) 0.0135(11) -0.0001(8) 0.0065(10) -0.0022(8)
C3 0.0128(12) 0.0107(9) 0.0126(10) 0.0001(8) 0.0046(9) 0.0007(8)
C2 0.0117(11) 0.0109(9) 0.0131(10) 0.0018(8) 0.0060(9) 0.0001(8)
C12 0.0132(12) 0.0122(10) 0.0135(11) 0.0004(8) 0.0055(9) 0.0008(8)
C6 0.0137(12) 0.0125(10) 0.0145(11) -0.0010(8) 0.0060(10) -0.0026(8)

loop_
_atom_type_symbol
_atom_type_description
_atom_type_scat_dispersion_real
_atom_type_scat_dispersion_imag
_atom_type_scat_source
C C 0.0033 0.0016 'International Tables Vol C Tables 4.2.6.8 and 6.1.1.4'
H H 0.0000 0.0000 'International Tables Vol C Tables 4.2.6.8 and 6.1.1.4'
N N 0.0061 0.0033 'International Tables Vol C Tables 4.2.6.8 and 6.1.1.4'
Br Br -0.2901 2.4595 'International Tables Vol C Tables 4.2.6.8 and 6.1.1.4'

loop_
_geom_angle_atom_site_label_1
_geom_angle_atom_site_label_2
_geom_angle_atom_site_label_3
_geom_angle
_geom_angle_site_symmetry_1
_geom_angle_site_symmetry_3
_geom_angle_publ_flag
C5 C4 C3 120.9(2) . . ?
C5 C4 H4 119.6 . . ?
C3 C4 H4 119.6 . . ?
C4 C5 C6 116.3(3) . . ?
C4 C5 H5 121.9 . . ?
C6 C5 H5 121.9 . . ?
C9 N10 C11 115.8(2) . . ?
N10 C11 C12 125.3(2) . . ?
N10 C11 Br4 115.15(19) . . ?
C12 C11 Br4 119.6(2) . . ?
C12 C7 C8 118.8(2) . . ?
C12 C7 C3 118.4(2) . . ?
C8 C7 C3 122.7(2) . . ?
C6 N1 C2 117.7(2) . . ?
N10 C9 C8 125.4(3) . . ?
N10 C9 Br3 114.9(2) . . ?
C8 C9 Br3 119.7(2) . . ?
C9 C8 C7 117.0(2) . . ?
C9 C8 H8 121.5 . . ?
C7 C8 H8 121.5 . . ?
C4 C3 C2 116.1(3) . . ?
C4 C3 C7 118.8(2) . . ?
C2 C3 C7 125.0(3) . . ?
N1 C2 C3 124.1(3) . . ?
N1 C2 Br1 114.58(19) . . ?
C3 C2 Br1 121.2(2) . . ?
C11 C12 C7 117.6(2) . . ?
C11 C12 H12 121.2 . . ?
C7 C12 H12 121.2 . . ?
N1 C6 C5 124.9(3) . . ?
N1 C6 Br2 116.06(19) . . ?
C5 C6 Br2 119.0(2) . . ?

loop_
_geom_bond_atom_site_label_1
_geom_bond_atom_site_label_2
_geom_bond_distance
_geom_bond_site_symmetry_2
_geom_bond_publ_flag
Br3 C9 1.897(3) . ?
Br2 C6 1.898(3) . ?
Br1 C2 1.894(3) . ?
Br4 C11 1.892(3) . ?
C4 C5 1.390(4) . ?
C4 C3 1.396(4) . ?
C4 H4 0.9500 . ?
C5 C6 1.392(4) . ?
C5 H5 0.9500 . ?
N10 C9 1.326(3) . ?
N10 C11 1.327(4) . ?
C11 C12 1.379(4) . ?
C7 C12 1.395(4) . ?
C7 C8 1.400(4) . ?
C7 C3 1.477(4) . ?
N1 C6 1.312(4) . ?
N1 C2 1.329(4) . ?
C9 C8 1.387(4) . ?
C8 H8 0.9500 . ?
C3 C2 1.399(4) . ?
C12 H12 0.9500 . ?

loop_
_geom_torsion_atom_site_label_1
_geom_torsion_atom_site_label_2
_geom_torsion_atom_site_label_3
_geom_torsion_atom_site_label_4
_geom_torsion
_geom_torsion_site_symmetry_1
_geom_torsion_site_symmetry_2
_geom_torsion_site_symmetry_3
_geom_torsion_site_symmetry_4
_geom_torsion_publ_flag
C3 C4 C5 C6 1.1(4) . . . . ?
C9 N10 C11 C12 1.6(4) . . . . ?
C9 N10 C11 Br4 -177.1(2) . . . . ?
C11 N10 C9 C8 0.8(4) . . . . ?
C11 N10 C9 Br3 179.1(2) . . . . ?
N10 C9 C8 C7 -1.7(4) . . . . ?
Br3 C9 C8 C7 -179.8(2) . . . . ?
C12 C7 C8 C9 0.1(4) . . . . ?
C3 C7 C8 C9 177.6(2) . . . . ?
C5 C4 C3 C2 -0.7(4) . . . . ?
C5 C4 C3 C7 -177.4(3) . . . . ?
C12 C7 C3 C4 51.2(4) . . . . ?
C8 C7 C3 C4 -126.3(3) . . . . ?
C12 C7 C3 C2 -125.2(3) . . . . ?
C8 C7 C3 C2 57.3(4) . . . . ?
C6 N1 C2 C3 0.6(4) . . . . ?
C6 N1 C2 Br1 178.0(2) . . . . ?
C4 C3 C2 N1 -0.2(4) . . . . ?
C7 C3 C2 N1 176.3(3) . . . . ?
C4 C3 C2 Br1 -177.5(2) . . . . ?
C7 C3 C2 Br1 -1.0(4) . . . . ?
N10 C11 C12 C7 -3.1(4) . . . . ?
Br4 C11 C12 C7 175.6(2) . . . . ?
C8 C7 C12 C11 2.0(4) . . . . ?
C3 C7 C12 C11 -175.6(2) . . . . ?
C2 N1 C6 C5 -0.1(4) . . . . ?
C2 N1 C6 Br2 179.6(2) . . . . ?
C4 C5 C6 N1 -0.8(4) . . . . ?
C4 C5 C6 Br2 179.6(2) . . . . ?

loop_
_cod_related_entry_id
_cod_related_entry_database
_cod_related_entry_code
1 ChemSpider 30659198
